data_1520698
loop_
_publ_author_name
'Mart\'inez, \'Angel Manu'
'Echavarren, Javier'
'Alonso, In\'es'
'Rodr\'iguez, Nuria'
'G\'omez Array\'as, Ram\'on'
'Carretero, Juan C.'

_publ_section_title
;
 RhI/RhIIIcatalyst-controlled divergent aryl/heteroaryl C--H bond
 functionalization of picolinamides with alkynes
;
_journal_issue 10
_journal_name_full 'Chem. Sci.'
_journal_page_first 5802
_journal_paper_doi 10.1039/C5SC01885D
_journal_volume 6
_journal_year 2015
_chemical_formula_moiety 'C27 H21 N O S'
_chemical_formula_sum 'C27 H21 N O S'
_chemical_formula_weight 407.51
_chemical_name_systematic
; 
 ? 
;
_space_group_IT_number 14
_symmetry_cell_setting monoclinic
_symmetry_space_group_name_Hall '-P 2yn'
_symmetry_space_group_name_H-M 'P 1 21/n 1'
_atom_sites_solution_hydrogens geom
_atom_sites_solution_primary direct
_atom_sites_solution_secondary difmap
_audit_creation_method SHELXL-97
_audit_update_record
;
2014-10-02 deposited with the CCDC.
2015-06-29 downloaded from the CCDC.
;
_cell_angle_alpha 90.00
_cell_angle_beta 98.718(2)
_cell_angle_gamma 90.00
_cell_formula_units_Z 8
_cell_length_a 11.5129(3)
_cell_length_b 21.7914(5)
_cell_length_c 17.1772(5)
_cell_measurement_reflns_used 7173
_cell_measurement_temperature 298(2)
_cell_measurement_theta_max 62.71
_cell_measurement_theta_min 3.30
_cell_volume 4259.66(19)
_computing_cell_refinement 'SAINT (Bruker 2006)'
_computing_data_collection 'APEX 2 (Bruker 2006)'
_computing_data_reduction 'SAINT (Bruker 2006)'
_computing_molecular_graphics 'Mercury 2.3 (Macrae et al, 2008)'
_computing_publication_material 'Bruker SHELXTL'
_computing_structure_refinement 'SHELXL-97 (Sheldrick, 1997)'
_computing_structure_solution 'SHELXS-97 (Sheldrick, 1990)'
_diffrn_ambient_temperature 298(2)
_diffrn_measured_fraction_theta_full 0.929
_diffrn_measured_fraction_theta_max 0.929
_diffrn_measurement_device_type 'CCD area detector'
_diffrn_measurement_method 'phi and omega scans'
_diffrn_radiation_monochromator graphite
_diffrn_radiation_source 'fine-focus sealed tube'
_diffrn_radiation_type CuK\a
_diffrn_radiation_wavelength 1.54178
_diffrn_reflns_av_R_equivalents 0.0532
_diffrn_reflns_av_sigmaI/netI 0.0392
_diffrn_reflns_limit_h_max 10
_diffrn_reflns_limit_h_min -13
_diffrn_reflns_limit_k_max 25
_diffrn_reflns_limit_k_min -24
_diffrn_reflns_limit_l_max 20
_diffrn_reflns_limit_l_min -19
_diffrn_reflns_number 32583
_diffrn_reflns_theta_full 67.25
_diffrn_reflns_theta_max 67.25
_diffrn_reflns_theta_min 3.30
_exptl_absorpt_coefficient_mu 1.481
_exptl_absorpt_correction_T_max 0.801
_exptl_absorpt_correction_T_min 0.736
_exptl_absorpt_correction_type multi-scan
_exptl_absorpt_process_details 'SADABS (Bruker, 2006)'
_exptl_crystal_colour yellow
_exptl_crystal_density_diffrn 1.271
_exptl_crystal_density_method 'not measured'
_exptl_crystal_description Prismatic
_exptl_crystal_F_000 1712
_exptl_crystal_size_max 0.25
_exptl_crystal_size_mid 0.20
_exptl_crystal_size_min 0.15
_refine_diff_density_max 0.187
_refine_diff_density_min -0.186
_refine_diff_density_rms 0.036
_refine_ls_extinction_coef 0.00092(8)
_refine_ls_extinction_expression Fc^*^=kFc[1+0.001xFc^2^\l^3^/sin(2\q)]^-1/4^
_refine_ls_extinction_method SHELXL
_refine_ls_goodness_of_fit_ref 1.053
_refine_ls_hydrogen_treatment constr
_refine_ls_matrix_type full
_refine_ls_number_parameters 544
_refine_ls_number_reflns 7102
_refine_ls_number_restraints 0
_refine_ls_restrained_S_all 1.053
_refine_ls_R_factor_all 0.0747
_refine_ls_R_factor_gt 0.0463
_refine_ls_shift/su_max 0.001
_refine_ls_shift/su_mean 0.000
_refine_ls_structure_factor_coef Fsqd
_refine_ls_weighting_details 'calc w=1/[\s^2^(Fo^2^)+(0.0529P)^2^+0.8474P] where P=(Fo^2^+2Fc^2^)/3'
_refine_ls_weighting_scheme calc
_refine_ls_wR_factor_gt 0.1127
_refine_ls_wR_factor_ref 0.1261
_reflns_number_gt 4852
_reflns_number_total 7102
_reflns_threshold_expression >2sigma(I)
_cod_data_source_file c5sc01885d2.cif
_cod_data_source_block 14fin
_cod_depositor_comments
;
The following automatic conversions were performed:

'_symmetry_cell_setting' value 'Monoclinic' changed to 'monoclinic'
according to
/usr/data/users/saulius/crontab/automatic-downloads/rss-feeds/RSC/lib/dictionaries/cif_core.dic
dictionary named 'cif_core.dic' version 2.4.2 from 2011-04-26.

Automatic conversion script
Id: cif_fix_values 3271 2015-04-21 07:52:19Z andrius 

 Adding full bibliography for 1520695--1520700.cif.
;
_cod_original_sg_symbol_Hall -P2yn
_cod_original_sg_symbol_H-M P2(1)/n
_cod_database_code 1520698

loop_
_symmetry_equiv_pos_as_xyz
'x, y, z'
'-x+1/2, y+1/2, -z+1/2'
'-x, -y, -z'
'x-1/2, -y-1/2, z-1/2'

loop_
_atom_site_label
_atom_site_type_symbol
_atom_site_fract_x
_atom_site_fract_y
_atom_site_fract_z
_atom_site_U_iso_or_equiv
_atom_site_adp_type
_atom_site_occupancy
_atom_site_symmetry_multiplicity
_atom_site_calc_flag
_atom_site_refinement_flags
S1' S 0.79285(5) 0.04067(4) 0.92231(4) 0.0666(2) Uani 1 1 d .
N1' N 1.08593(16) -0.03259(9) 0.86413(11) 0.0500(5) Uani 1 1 d .
O1' O 0.90777(16) -0.07820(9) 0.87183(12) 0.0809(6) Uani 1 1 d .
C1' C 0.9697(2) -0.03194(12) 0.87964(14) 0.0553(6) Uani 1 1 d .
C2' C 0.93165(19) 0.02701(12) 0.90248(13) 0.0501(6) Uani 1 1 d .
C3' C 0.99840(18) 0.07965(11) 0.90634(13) 0.0466(5) Uani 1 1 d .
C4' C 1.11709(18) 0.07547(11) 0.89019(13) 0.0454(5) Uani 1 1 d .
C5' C 1.15715(18) 0.01993(11) 0.86966(13) 0.0437(5) Uani 1 1 d .
C6' C 0.8232(2) 0.11829(13) 0.93729(14) 0.0596(7) Uani 1 1 d .
C7' C 0.9343(2) 0.13171(12) 0.92676(14) 0.0573(6) Uani 1 1 d .
H7' H 0.9659 0.1710 0.9323 0.069 Uiso 1 1 calc R
C8' C 0.7300(2) 0.16046(15) 0.95849(18) 0.0818(9) Uani 1 1 d .
H8'1 H 0.7316 0.1601 1.0145 0.123 Uiso 1 1 calc R
H8'2 H 0.6544 0.1469 0.9330 0.123 Uiso 1 1 calc R
H8'3 H 0.7443 0.2014 0.9415 0.123 Uiso 1 1 calc R
C9' C 1.27862(18) 0.01320(11) 0.85067(13) 0.0467(5) Uani 1 1 d .
C10' C 1.3655(2) -0.01714(13) 0.90053(15) 0.0610(7) Uani 1 1 d .
H10' H 1.3477 -0.0354 0.9462 0.073 Uiso 1 1 calc R
C11' C 1.4784(2) -0.02053(16) 0.88316(18) 0.0790(9) Uani 1 1 d .
H11' H 1.5363 -0.0410 0.9171 0.095 Uiso 1 1 calc R
C12' C 1.5054(2) 0.00611(17) 0.81632(19) 0.0845(10) Uani 1 1 d .
H12' H 1.5814 0.0032 0.8043 0.101 Uiso 1 1 calc R
C13' C 1.4211(2) 0.03718(16) 0.76682(17) 0.0782(9) Uani 1 1 d .
H13' H 1.4402 0.0560 0.7218 0.094 Uiso 1 1 calc R
C14' C 1.3078(2) 0.04063(13) 0.78361(15) 0.0601(7) Uani 1 1 d .
H14' H 1.2506 0.0615 0.7496 0.072 Uiso 1 1 calc R
C15' C 1.1287(2) -0.09119(11) 0.83629(15) 0.0562(6) Uani 1 1 d .
H15A H 1.0790 -0.1242 0.8500 0.067 Uiso 1 1 calc R
H15B H 1.2077 -0.0986 0.8634 0.067 Uiso 1 1 calc R
C16' C 1.1302(2) -0.09256(10) 0.74918(14) 0.0504(6) Uani 1 1 d .
C17' C 1.2327(2) -0.10433(12) 0.71953(16) 0.0644(7) Uani 1 1 d .
H17' H 1.3018 -0.1115 0.7539 0.077 Uiso 1 1 calc R
C18' C 1.2336(3) -0.10558(14) 0.63934(18) 0.0765(8) Uani 1 1 d .
H18' H 1.3035 -0.1130 0.6201 0.092 Uiso 1 1 calc R
C19' C 1.1325(3) -0.09597(14) 0.58792(17) 0.0767(8) Uani 1 1 d .
H19' H 1.1332 -0.0976 0.5339 0.092 Uiso 1 1 calc R
C20' C 1.0302(2) -0.08390(15) 0.61647(18) 0.0780(9) Uani 1 1 d .
H20' H 0.9614 -0.0767 0.5817 0.094 Uiso 1 1 calc R
C21' C 1.0288(2) -0.08228(13) 0.69650(17) 0.0665(7) Uani 1 1 d .
H21' H 0.9587 -0.0742 0.7153 0.080 Uiso 1 1 calc R
C22' C 1.19499(19) 0.13046(11) 0.89681(14) 0.0503(6) Uani 1 1 d .
C23' C 1.1776(2) 0.17677(13) 0.84140(19) 0.0713(8) Uani 1 1 d .
H23' H 1.1135 0.1750 0.8014 0.086 Uiso 1 1 calc R
C24' C 1.2542(3) 0.22545(15) 0.8448(2) 0.0929(11) Uani 1 1 d .
H24' H 1.2418 0.2563 0.8071 0.112 Uiso 1 1 calc R
C25' C 1.3486(3) 0.22869(17) 0.9036(3) 0.1008(13) Uani 1 1 d .
H25' H 1.4001 0.2617 0.9059 0.121 Uiso 1 1 calc R
C26' C 1.3670(3) 0.18307(19) 0.9593(2) 0.0945(11) Uani 1 1 d .
H26' H 1.4317 0.1849 0.9988 0.113 Uiso 1 1 calc R
C27' C 1.2895(2) 0.13448(14) 0.95652(17) 0.0681(7) Uani 1 1 d .
H27' H 1.3010 0.1043 0.9952 0.082 Uiso 1 1 calc R
S1 S 0.19190(5) 0.18372(4) 0.59668(4) 0.0685(2) Uani 1 1 d .
N1 N -0.09500(16) 0.26405(9) 0.65466(11) 0.0491(5) Uani 1 1 d .
O1 O 0.08376(16) 0.30625(9) 0.64044(12) 0.0791(6) Uani 1 1 d .
C1 C 0.0204(2) 0.26050(13) 0.63853(14) 0.0556(6) Uani 1 1 d .
C2 C 0.05577(19) 0.19997(12) 0.62035(13) 0.0510(6) Uani 1 1 d .
C3 C -0.01258(18) 0.14835(11) 0.62185(12) 0.0460(5) Uani 1 1 d .
C4 C -0.13061(17) 0.15526(10) 0.63793(12) 0.0431(5) Uani 1 1 d .
C5 C -0.16822(18) 0.21257(10) 0.65317(12) 0.0435(5) Uani 1 1 d .
C6 C 0.1583(2) 0.10638(13) 0.58779(14) 0.0608(7) Uani 1 1 d .
C7 C 0.04820(19) 0.09462(12) 0.60323(14) 0.0544(6) Uani 1 1 d .
H7 H 0.0158 0.0555 0.6018 0.065 Uiso 1 1 calc R
C8 C 0.2461(2) 0.06205(15) 0.56411(18) 0.0834(9) Uani 1 1 d .
H8A H 0.2342 0.0224 0.5858 0.125 Uiso 1 1 calc R
H8B H 0.3241 0.0761 0.5836 0.125 Uiso 1 1 calc R
H8C H 0.2362 0.0593 0.5077 0.125 Uiso 1 1 calc R
C9 C -0.29108(18) 0.22298(11) 0.66781(14) 0.0479(6) Uani 1 1 d .
C10 C -0.3273(2) 0.19820(12) 0.73449(15) 0.0594(7) Uani 1 1 d .
H10 H -0.2744 0.1768 0.7709 0.071 Uiso 1 1 calc R
C11 C -0.4429(2) 0.20552(15) 0.74663(19) 0.0788(9) Uani 1 1 d .
H11 H -0.4677 0.1890 0.7912 0.095 Uiso 1 1 calc R
C12 C -0.5207(2) 0.23720(16) 0.6928(2) 0.0847(10) Uani 1 1 d .
H12 H -0.5977 0.2426 0.7017 0.102 Uiso 1 1 calc R
C13 C -0.4862(2) 0.26090(14) 0.6263(2) 0.0764(9) Uani 1 1 d .
H13 H -0.5401 0.2814 0.5895 0.092 Uiso 1 1 calc R
C14 C -0.3714(2) 0.25430(12) 0.61375(16) 0.0588(6) Uani 1 1 d .
H14 H -0.3477 0.2709 0.5688 0.071 Uiso 1 1 calc R
C15 C -0.1323(2) 0.32401(11) 0.68266(14) 0.0557(6) Uani 1 1 d .
H15C H -0.2115 0.3330 0.6572 0.067 Uiso 1 1 calc R
H15D H -0.0808 0.3559 0.6682 0.067 Uiso 1 1 calc R
C16 C -0.1289(2) 0.32419(10) 0.77051(14) 0.0504(6) Uani 1 1 d .
C17 C -0.2293(2) 0.33475(12) 0.80399(17) 0.0639(7) Uani 1 1 d .
H17 H -0.3002 0.3429 0.7719 0.077 Uiso 1 1 calc R
C18 C -0.2249(3) 0.33322(14) 0.88446(19) 0.0762(8) Uani 1 1 d .
H18 H -0.2928 0.3403 0.9063 0.091 Uiso 1 1 calc R
C19 C -0.1211(3) 0.32131(14) 0.93272(18) 0.0746(8) Uani 1 1 d .
H19 H -0.1186 0.3202 0.9871 0.090 Uiso 1 1 calc R
C20 C -0.0212(3) 0.31112(14) 0.90030(17) 0.0723(8) Uani 1 1 d .
H20 H 0.0494 0.3029 0.9327 0.087 Uiso 1 1 calc R
C21 C -0.0252(2) 0.31299(13) 0.82007(16) 0.0631(7) Uani 1 1 d .
H21 H 0.0433 0.3066 0.7987 0.076 Uiso 1 1 calc R
C22 C -0.20993(18) 0.10095(10) 0.63430(13) 0.0447(5) Uani 1 1 d .
C23 C -0.1855(2) 0.05330(12) 0.68785(16) 0.0584(6) Uani 1 1 d .
H23 H -0.1186 0.0551 0.7257 0.070 Uiso 1 1 calc R
C24 C -0.2596(2) 0.00316(13) 0.68543(18) 0.0695(8) Uani 1 1 d .
H24 H -0.2426 -0.0285 0.7217 0.083 Uiso 1 1 calc R
C25 C -0.3579(2) 0.00002(14) 0.6297(2) 0.0752(9) Uani 1 1 d .
H25 H -0.4075 -0.0338 0.6279 0.090 Uiso 1 1 calc R
C26 C -0.3833(2) 0.04699(14) 0.57620(19) 0.0719(8) Uani 1 1 d .
H26 H -0.4504 0.0450 0.5385 0.086 Uiso 1 1 calc R
C27 C -0.30935(19) 0.09713(12) 0.57837(15) 0.0551(6) Uani 1 1 d .
H27 H -0.3267 0.1286 0.5418 0.066 Uiso 1 1 calc R

loop_
_atom_site_aniso_label
_atom_site_aniso_U_11
_atom_site_aniso_U_22
_atom_site_aniso_U_33
_atom_site_aniso_U_23
_atom_site_aniso_U_13
_atom_site_aniso_U_12
S1' 0.0461(4) 0.0956(6) 0.0610(4) 0.0013(4) 0.0176(3) -0.0085(3)
N1' 0.0544(11) 0.0507(13) 0.0463(12) 0.0001(9) 0.0120(9) -0.0063(9)
O1' 0.0718(12) 0.0741(14) 0.1016(16) -0.0129(11) 0.0285(10) -0.0301(10)
C1' 0.0536(14) 0.0670(19) 0.0467(15) 0.0010(12) 0.0125(11) -0.0131(12)
C2' 0.0436(12) 0.0658(17) 0.0421(14) 0.0010(11) 0.0106(10) -0.0082(11)
C3' 0.0426(12) 0.0582(16) 0.0391(13) 0.0032(11) 0.0070(9) -0.0011(10)
C4' 0.0417(12) 0.0510(15) 0.0443(14) 0.0028(10) 0.0087(9) -0.0012(10)
C5' 0.0437(12) 0.0495(15) 0.0384(13) 0.0020(10) 0.0083(9) -0.0038(10)
C6' 0.0516(14) 0.078(2) 0.0511(16) 0.0079(13) 0.0126(11) 0.0069(12)
C7' 0.0518(14) 0.0642(18) 0.0575(16) 0.0030(12) 0.0130(11) 0.0046(12)
C8' 0.0643(17) 0.103(3) 0.083(2) 0.0120(18) 0.0282(15) 0.0246(16)
C9' 0.0454(12) 0.0529(15) 0.0427(14) -0.0051(11) 0.0095(10) -0.0007(10)
C10' 0.0534(15) 0.079(2) 0.0518(16) 0.0032(13) 0.0101(12) 0.0091(13)
C11' 0.0514(15) 0.118(3) 0.065(2) -0.0119(18) 0.0017(14) 0.0204(15)
C12' 0.0468(15) 0.140(3) 0.070(2) -0.020(2) 0.0205(15) -0.0028(17)
C13' 0.0625(17) 0.119(3) 0.0578(18) 0.0004(17) 0.0248(14) -0.0119(16)
C14' 0.0550(15) 0.078(2) 0.0487(15) 0.0047(13) 0.0125(11) -0.0015(12)
C15' 0.0655(15) 0.0425(15) 0.0608(17) 0.0015(11) 0.0100(12) -0.0021(11)
C16' 0.0562(14) 0.0388(14) 0.0552(16) -0.0037(10) 0.0054(11) -0.0011(10)
C17' 0.0585(15) 0.0690(19) 0.0637(19) -0.0084(14) 0.0027(13) 0.0170(13)
C18' 0.0755(19) 0.088(2) 0.068(2) -0.0162(16) 0.0181(15) 0.0168(16)
C19' 0.087(2) 0.089(2) 0.0539(18) -0.0095(15) 0.0092(15) 0.0072(16)
C20' 0.0683(18) 0.099(3) 0.061(2) -0.0046(16) -0.0079(14) 0.0021(15)
C21' 0.0513(15) 0.080(2) 0.0671(19) -0.0067(15) 0.0052(13) -0.0031(13)
C22' 0.0440(12) 0.0516(16) 0.0577(16) -0.0065(12) 0.0152(11) -0.0007(10)
C23' 0.0558(15) 0.0639(19) 0.095(2) 0.0162(16) 0.0161(14) -0.0033(13)
C24' 0.078(2) 0.059(2) 0.150(3) 0.013(2) 0.043(2) -0.0055(16)
C25' 0.076(2) 0.069(2) 0.168(4) -0.034(2) 0.051(2) -0.0255(18)
C26' 0.0676(19) 0.108(3) 0.107(3) -0.050(2) 0.0116(18) -0.0249(19)
C27' 0.0649(16) 0.074(2) 0.0641(19) -0.0141(14) 0.0061(13) -0.0085(14)
S1 0.0473(4) 0.0961(6) 0.0655(5) -0.0007(4) 0.0191(3) -0.0100(3)
N1 0.0551(11) 0.0459(12) 0.0474(12) -0.0029(9) 0.0117(9) -0.0097(9)
O1 0.0736(12) 0.0772(14) 0.0905(15) -0.0131(11) 0.0258(10) -0.0344(10)
C1 0.0529(14) 0.0692(19) 0.0460(15) -0.0030(12) 0.0117(11) -0.0163(12)
C2 0.0453(12) 0.0666(17) 0.0417(14) -0.0022(11) 0.0087(10) -0.0077(11)
C3 0.0428(12) 0.0588(16) 0.0361(13) 0.0028(10) 0.0056(9) -0.0021(10)
C4 0.0432(12) 0.0478(14) 0.0387(13) 0.0004(10) 0.0076(9) -0.0016(9)
C5 0.0432(12) 0.0501(15) 0.0370(13) 0.0003(10) 0.0061(9) -0.0061(10)
C6 0.0525(14) 0.083(2) 0.0484(15) 0.0103(13) 0.0126(11) 0.0102(13)
C7 0.0485(14) 0.0650(18) 0.0510(15) 0.0060(12) 0.0116(11) 0.0054(11)
C8 0.0664(18) 0.108(3) 0.081(2) 0.0168(18) 0.0293(15) 0.0271(17)
C9 0.0468(13) 0.0461(14) 0.0509(15) -0.0091(11) 0.0072(10) -0.0027(10)
C10 0.0546(15) 0.0662(18) 0.0600(17) -0.0059(13) 0.0166(12) -0.0046(12)
C11 0.0655(18) 0.094(2) 0.083(2) -0.0136(18) 0.0333(16) -0.0116(16)
C12 0.0477(16) 0.098(3) 0.110(3) -0.036(2) 0.0146(17) 0.0004(16)
C13 0.0565(17) 0.078(2) 0.089(2) -0.0240(17) -0.0085(15) 0.0153(14)
C14 0.0568(15) 0.0547(17) 0.0627(17) -0.0088(12) 0.0019(12) 0.0043(12)
C15 0.0655(15) 0.0441(15) 0.0578(16) -0.0021(11) 0.0103(12) -0.0087(11)
C16 0.0558(14) 0.0392(14) 0.0573(16) -0.0061(11) 0.0121(11) -0.0059(10)
C17 0.0620(15) 0.0583(18) 0.072(2) -0.0138(13) 0.0117(13) 0.0025(12)
C18 0.081(2) 0.075(2) 0.079(2) -0.0178(16) 0.0357(17) 0.0006(15)
C19 0.097(2) 0.074(2) 0.0582(19) -0.0060(14) 0.0278(17) -0.0004(16)
C20 0.0742(18) 0.083(2) 0.0589(19) -0.0038(15) 0.0067(14) -0.0024(15)
C21 0.0586(15) 0.075(2) 0.0581(18) -0.0061(13) 0.0152(12) -0.0047(13)
C22 0.0417(12) 0.0461(14) 0.0483(14) -0.0049(10) 0.0134(10) 0.0001(9)
C23 0.0553(14) 0.0576(17) 0.0649(17) 0.0059(13) 0.0170(12) -0.0009(12)
C24 0.0705(18) 0.0526(18) 0.093(2) 0.0059(14) 0.0356(16) -0.0008(13)
C25 0.0677(18) 0.0524(19) 0.113(3) -0.0175(17) 0.0381(18) -0.0142(14)
C26 0.0555(15) 0.072(2) 0.087(2) -0.0274(17) 0.0085(14) -0.0101(14)
C27 0.0544(14) 0.0534(16) 0.0562(16) -0.0082(12) 0.0045(11) -0.0016(11)

loop_
_atom_type_symbol
_atom_type_description
_atom_type_scat_dispersion_real
_atom_type_scat_dispersion_imag
_atom_type_scat_source
C C 0.0181 0.0091 'International Tables Vol C Tables 4.2.6.8 and 6.1.1.4'
H H 0.0000 0.0000 'International Tables Vol C Tables 4.2.6.8 and 6.1.1.4'
N N 0.0311 0.0180 'International Tables Vol C Tables 4.2.6.8 and 6.1.1.4'
O O 0.0492 0.0322 'International Tables Vol C Tables 4.2.6.8 and 6.1.1.4'
S S 0.3331 0.5567 'International Tables Vol C Tables 4.2.6.8 and 6.1.1.4'

loop_
_geom_angle_atom_site_label_1
_geom_angle_atom_site_label_2
_geom_angle_atom_site_label_3
_geom_angle
C2' S1' C6' 91.49(12)
C5' N1' C1' 122.9(2)
C5' N1' C15' 120.52(19)
C1' N1' C15' 116.5(2)
O1' C1' N1' 121.6(2)
O1' C1' C2' 124.7(2)
N1' C1' C2' 113.7(2)
C3' C2' C1' 124.7(2)
C3' C2' S1' 112.15(19)
C1' C2' S1' 123.04(18)
C2' C3' C7' 111.7(2)
C2' C3' C4' 118.5(2)
C7' C3' C4' 129.8(2)
C5' C4' C3' 118.4(2)
C5' C4' C22' 120.74(19)
C3' C4' C22' 120.8(2)
C4' C5' N1' 121.71(19)
C4' C5' C9' 120.7(2)
N1' C5' C9' 117.6(2)
C7' C6' C8' 128.8(3)
C7' C6' S1' 111.3(2)
C8' C6' S1' 119.8(2)
C6' C7' C3' 113.4(2)
C6' C7' H7' 123.3
C3' C7' H7' 123.3
C6' C8' H8'1 109.5
C6' C8' H8'2 109.5
H8'1 C8' H8'2 109.5
C6' C8' H8'3 109.5
H8'1 C8' H8'3 109.5
H8'2 C8' H8'3 109.5
C10' C9' C14' 118.6(2)
C10' C9' C5' 121.8(2)
C14' C9' C5' 119.6(2)
C11' C10' C9' 120.6(3)
C11' C10' H10' 119.7
C9' C10' H10' 119.7
C12' C11' C10' 120.1(3)
C12' C11' H11' 119.9
C10' C11' H11' 119.9
C11' C12' C13' 120.2(3)
C11' C12' H12' 119.9
C13' C12' H12' 119.9
C12' C13' C14' 120.1(3)
C12' C13' H13' 120.0
C14' C13' H13' 120.0
C13' C14' C9' 120.4(2)
C13' C14' H14' 119.8
C9' C14' H14' 119.8
N1' C15' C16' 113.33(19)
N1' C15' H15A 108.9
C16' C15' H15A 108.9
N1' C15' H15B 108.9
C16' C15' H15B 108.9
H15A C15' H15B 107.7
C17' C16' C21' 118.3(2)
C17' C16' C15' 120.8(2)
C21' C16' C15' 120.9(2)
C16' C17' C18' 120.6(2)
C16' C17' H17' 119.7
C18' C17' H17' 119.7
C19' C18' C17' 120.5(3)
C19' C18' H18' 119.7
C17' C18' H18' 119.7
C18' C19' C20' 119.5(3)
C18' C19' H19' 120.2
C20' C19' H19' 120.2
C19' C20' C21' 120.3(3)
C19' C20' H20' 119.9
C21' C20' H20' 119.9
C20' C21' C16' 120.8(2)
C20' C21' H21' 119.6
C16' C21' H21' 119.6
C27' C22' C23' 118.8(2)
C27' C22' C4' 120.3(2)
C23' C22' C4' 120.8(2)
C24' C23' C22' 120.6(3)
C24' C23' H23' 119.7
C22' C23' H23' 119.7
C25' C24' C23' 120.3(3)
C25' C24' H24' 119.9
C23' C24' H24' 119.9
C24' C25' C26' 119.9(3)
C24' C25' H25' 120.1
C26' C25' H25' 120.1
C25' C26' C27' 120.0(3)
C25' C26' H26' 120.0
C27' C26' H26' 120.0
C22' C27' C26' 120.4(3)
C22' C27' H27' 119.8
C26' C27' H27' 119.8
C2 S1 C6 91.25(12)
C1 N1 C5 122.6(2)
C1 N1 C15 116.39(19)
C5 N1 C15 120.66(18)
O1 C1 N1 121.7(3)
O1 C1 C2 124.4(2)
N1 C1 C2 113.9(2)
C3 C2 C1 124.6(2)
C3 C2 S1 112.44(19)
C1 C2 S1 122.93(18)
C2 C3 C7 111.5(2)
C2 C3 C4 118.6(2)
C7 C3 C4 129.9(2)
C5 C4 C3 118.1(2)
C5 C4 C22 121.75(19)
C3 C4 C22 120.0(2)
C4 C5 N1 122.04(19)
C4 C5 C9 120.66(19)
N1 C5 C9 117.3(2)
C7 C6 C8 128.3(3)
C7 C6 S1 111.7(2)
C8 C6 S1 120.0(2)
C6 C7 C3 113.2(2)
C6 C7 H7 123.4
C3 C7 H7 123.4
C6 C8 H8A 109.5
C6 C8 H8B 109.5
H8A C8 H8B 109.5
C6 C8 H8C 109.5
H8A C8 H8C 109.5
H8B C8 H8C 109.5
C10 C9 C14 119.4(2)
C10 C9 C5 119.5(2)
C14 C9 C5 121.0(2)
C9 C10 C11 119.7(3)
C9 C10 H10 120.2
C11 C10 H10 120.2
C12 C11 C10 120.0(3)
C12 C11 H11 120.0
C10 C11 H11 120.0
C13 C12 C11 120.7(3)
C13 C12 H12 119.7
C11 C12 H12 119.7
C12 C13 C14 119.9(3)
C12 C13 H13 120.1
C14 C13 H13 120.1
C13 C14 C9 120.3(3)
C13 C14 H14 119.8
C9 C14 H14 119.8
N1 C15 C16 111.36(19)
N1 C15 H15C 109.4
C16 C15 H15C 109.4
N1 C15 H15D 109.4
C16 C15 H15D 109.4
H15C C15 H15D 108.0
C21 C16 C17 118.1(2)
C21 C16 C15 120.5(2)
C17 C16 C15 121.4(2)
C18 C17 C16 120.4(3)
C18 C17 H17 119.8
C16 C17 H17 119.8
C19 C18 C17 120.6(3)
C19 C18 H18 119.7
C17 C18 H18 119.7
C20 C19 C18 119.5(3)
C20 C19 H19 120.2
C18 C19 H19 120.2
C19 C20 C21 120.0(3)
C19 C20 H20 120.0
C21 C20 H20 120.0
C20 C21 C16 121.3(2)
C20 C21 H21 119.3
C16 C21 H21 119.3
C27 C22 C23 118.7(2)
C27 C22 C4 121.0(2)
C23 C22 C4 120.3(2)
C24 C23 C22 120.6(3)
C24 C23 H23 119.7
C22 C23 H23 119.7
C25 C24 C23 120.1(3)
C25 C24 H24 120.0
C23 C24 H24 120.0
C24 C25 C26 119.9(3)
C24 C25 H25 120.0
C26 C25 H25 120.0
C25 C26 C27 120.1(3)
C25 C26 H26 119.9
C27 C26 H26 119.9
C22 C27 C26 120.6(3)
C22 C27 H27 119.7
C26 C27 H27 119.7

loop_
_geom_bond_atom_site_label_1
_geom_bond_atom_site_label_2
_geom_bond_distance
S1' C2' 1.710(2)
S1' C6' 1.739(3)
N1' C5' 1.403(3)
N1' C1' 1.403(3)
N1' C15' 1.474(3)
O1' C1' 1.230(3)
C1' C2' 1.431(3)
C2' C3' 1.377(3)
C3' C7' 1.426(3)
C3' C4' 1.438(3)
C4' C5' 1.361(3)
C4' C22' 1.491(3)
C5' C9' 1.491(3)
C6' C7' 1.351(3)
C6' C8' 1.499(3)
C7' H7' 0.9300
C8' H8'1 0.9600
C8' H8'2 0.9600
C8' H8'3 0.9600
C9' C10' 1.383(3)
C9' C14' 1.384(3)
C10' C11' 1.379(3)
C10' H10' 0.9300
C11' C12' 1.364(4)
C11' H11' 0.9300
C12' C13' 1.369(4)
C12' H12' 0.9300
C13' C14' 1.380(3)
C13' H13' 0.9300
C14' H14' 0.9300
C15' C16' 1.499(3)
C15' H15A 0.9700
C15' H15B 0.9700
C16' C17' 1.378(3)
C16' C21' 1.383(3)
C17' C18' 1.379(4)
C17' H17' 0.9300
C18' C19' 1.366(4)
C18' H18' 0.9300
C19' C20' 1.368(4)
C19' H19' 0.9300
C20' C21' 1.378(4)
C20' H20' 0.9300
C21' H21' 0.9300
C22' C27' 1.380(3)
C22' C23' 1.381(4)
C23' C24' 1.375(4)
C23' H23' 0.9300
C24' C25' 1.368(5)
C24' H24' 0.9300
C25' C26' 1.373(5)
C25' H25' 0.9300
C26' C27' 1.381(4)
C26' H26' 0.9300
C27' H27' 0.9300
S1 C2 1.715(2)
S1 C6 1.731(3)
N1 C1 1.400(3)
N1 C5 1.401(3)
N1 C15 1.478(3)
O1 C1 1.233(3)
C1 C2 1.429(3)
C2 C3 1.375(3)
C3 C7 1.425(3)
C3 C4 1.435(3)
C4 C5 1.360(3)
C4 C22 1.490(3)
C5 C9 1.491(3)
C6 C7 1.358(3)
C6 C8 1.498(4)
C7 H7 0.9300
C8 H8A 0.9600
C8 H8B 0.9600
C8 H8C 0.9600
C9 C10 1.387(3)
C9 C14 1.387(3)
C10 C11 1.387(3)
C10 H10 0.9300
C11 C12 1.372(4)
C11 H11 0.9300
C12 C13 1.367(4)
C12 H12 0.9300
C13 C14 1.378(4)
C13 H13 0.9300
C14 H14 0.9300
C15 C16 1.504(3)
C15 H15C 0.9700
C15 H15D 0.9700
C16 C21 1.379(3)
C16 C17 1.386(3)
C17 C18 1.376(4)
C17 H17 0.9300
C18 C19 1.371(4)
C18 H18 0.9300
C19 C20 1.371(4)
C19 H19 0.9300
C20 C21 1.372(4)
C20 H20 0.9300
C21 H21 0.9300
C22 C27 1.381(3)
C22 C23 1.387(3)
C23 C24 1.383(3)
C23 H23 0.9300
C24 C25 1.369(4)
C24 H24 0.9300
C25 C26 1.377(4)
C25 H25 0.9300
C26 C27 1.382(3)
C26 H26 0.9300
C27 H27 0.9300
